data_7151782
loop_
_publ_author_name
'Amat, Mercedes'
'Arr\'oniz, Carlos'
'Molins, Elies'
'Escolano, Carmen'
'Bosch, Joan'

_publ_section_title
;
 Highly stereoselective double (R)-phenylglycinol-induced
 cyclocondensation reactions of symmetric aryl bis(oxoacids).
;
_journal_issue 7
_journal_name_full 'Organic &amp; biomolecular chemistry'
_journal_page_first 2175
_journal_page_last 2184
_journal_paper_doi 10.1039/c0ob00970a
_journal_volume 9
_journal_year 2011
_chemical_absolute_configuration syn
_chemical_compound_source 'synthesis as described'
_chemical_formula_moiety 'C31 H31 N3 O4'
_chemical_formula_sum 'C31 H32 N3 O4.5'
_chemical_formula_weight 518.59
_chemical_name_systematic
;
?
;
_space_group_IT_number 19
_symmetry_cell_setting orthorhombic
_symmetry_Int_Tables_number 19
_symmetry_space_group_name_Hall 'P 2ac 2ab'
_symmetry_space_group_name_H-M 'P 21 21 21'
_atom_sites_solution_hydrogens geom
_atom_sites_solution_primary direct
_atom_sites_solution_secondary difmap
_audit_conform_dict_location ftp://ftp.iucr.org/pub/cif_core.dic
_audit_conform_dict_name cif_core.dic
_audit_conform_dict_version 2.2
_audit_creation_date 2007-03-12T17:43:29-00:00
_audit_creation_method 'WinGX routine CIF_UPDATE'
_cell_angle_alpha 90
_cell_angle_beta 90
_cell_angle_gamma 90
_cell_formula_units_Z 8
_cell_length_a 9.102(2)
_cell_length_b 18.341(5)
_cell_length_c 32.012(8)
_cell_measurement_reflns_used 25
_cell_measurement_temperature 294(2)
_cell_measurement_theta_max 22
_cell_measurement_theta_min 20
_cell_measurement_wavelength 0.71073
_cell_volume 5344(2)
_computing_cell_refinement 'CAD4 Express (Enraf Nonius, 1994)'
_computing_data_collection 'CAD4 Express (Enraf Nonius, 1994)'
_computing_data_reduction 'XCAD4 (Harms & Wocadlo, 1995)'
_computing_molecular_graphics 'Ortep-3 for Windows (Farrugia, 1997)'
_computing_publication_material 'WinGX publication routines (Farrugia, 1999)'
_computing_structure_refinement 'SHELXL-97 (Sheldrick, 1997)'
_computing_structure_solution 'SHELXS-97 (Sheldrick, 1997)'
_diffrn_ambient_temperature 294(2)
_diffrn_detector 'scintillation LiI'
_diffrn_detector_dtime 1.195
_diffrn_measured_fraction_theta_full 0.99
_diffrn_measured_fraction_theta_max 0.99
_diffrn_measurement_device '\k-geometry diffractometer'
_diffrn_measurement_device_type 'Enraf Nonius CAD4'
_diffrn_measurement_method 'non-profiled omega/2theta scans'
_diffrn_orient_matrix_type
;
x-axis points to radiation source
the matrix is specified in reciprocal space
;
_diffrn_orient_matrix_UB_11 -0.023664
_diffrn_orient_matrix_UB_12 -0.025978
_diffrn_orient_matrix_UB_13 -0.026683
_diffrn_orient_matrix_UB_21 0.072646
_diffrn_orient_matrix_UB_22 -0.038856
_diffrn_orient_matrix_UB_23 0.007111
_diffrn_orient_matrix_UB_31 -0.078954
_diffrn_orient_matrix_UB_32 -0.028108
_diffrn_orient_matrix_UB_33 0.014608
_diffrn_radiation_monochromator graphite
_diffrn_radiation_probe x-ray
_diffrn_radiation_type MoK\a
_diffrn_radiation_wavelength 0.71073
_diffrn_reflns_av_unetI/netI 0.0985
_diffrn_reflns_limit_h_max 0
_diffrn_reflns_limit_h_min -11
_diffrn_reflns_limit_k_max 0
_diffrn_reflns_limit_k_min -22
_diffrn_reflns_limit_l_max 38
_diffrn_reflns_limit_l_min 0
_diffrn_reflns_number 5627
_diffrn_reflns_theta_full 25.72
_diffrn_reflns_theta_max 25.72
_diffrn_reflns_theta_min 2.22
_diffrn_source 'Enraf Nonius FR590'
_diffrn_standards_decay_% 0
_diffrn_standards_interval_time 120
_diffrn_standards_number 3
_exptl_absorpt_coefficient_mu 0.087
_exptl_absorpt_correction_T_max 0.742
_exptl_absorpt_correction_T_min 0.302
_exptl_absorpt_correction_type refdelf
_exptl_absorpt_process_details
;
(See: Walker, N. & Stuart, D. (1983) Acta Cryst. A39, 158-166)
;
_exptl_crystal_colour colorless
_exptl_crystal_density_diffrn 1.289
_exptl_crystal_density_method 'not measured'
_exptl_crystal_description prism
_exptl_crystal_F_000 2200
_exptl_crystal_size_max 0.47
_exptl_crystal_size_mid 0.36
_exptl_crystal_size_min 0.22
_refine_diff_density_max 0.536
_refine_diff_density_min -0.648
_refine_diff_density_rms 0.138
_refine_ls_abs_structure_details 'Flack H D (1983), Acta Cryst. A39, 876-881'
_refine_ls_abs_structure_Flack 2(4)
_refine_ls_extinction_coef 0.009(2)
_refine_ls_extinction_expression Fc^*^=kFc[1+0.001xFc^2^\l^3^/sin(2\q)]^-1/4^
_refine_ls_extinction_method SHELXL
_refine_ls_goodness_of_fit_ref 1.088
_refine_ls_hydrogen_treatment calcd
_refine_ls_matrix_type full
_refine_ls_number_parameters 701
_refine_ls_number_reflns 5627
_refine_ls_number_restraints 3
_refine_ls_restrained_S_all 1.087
_refine_ls_R_factor_all 0.2333
_refine_ls_R_factor_gt 0.1037
_refine_ls_shift/su_max 1.124
_refine_ls_shift/su_mean 0.026
_refine_ls_structure_factor_coef Fsqd
_refine_ls_weighting_details 'calc w=1/[\s^2^(Fo^2^)+(0.2000P)^2^+0.0000P] where P=(Fo^2^+2Fc^2^)/3'
_refine_ls_weighting_scheme calc
_refine_ls_wR_factor_gt 0.2595
_refine_ls_wR_factor_ref 0.3356
_reflns_number_gt 2603
_reflns_number_total 5627
_reflns_threshold_expression >2sigma(I)
_cod_data_source_file c0ob00970a.txt
_cod_data_source_block jb61
_cod_database_code 7151782
_diffrn_standards_decay_corr_max 1
_diffrn_standards_decay_corr_min 1

loop_
_symmetry_equiv_pos_as_xyz
'x, y, z'
'-x+1/2, -y, z+1/2'
'x+1/2, -y+1/2, -z'
'-x, y+1/2, -z+1/2'

loop_
_atom_site_label
_atom_site_type_symbol
_atom_site_fract_x
_atom_site_fract_y
_atom_site_fract_z
_atom_site_U_iso_or_equiv
_atom_site_adp_type
_atom_site_occupancy
_atom_site_symmetry_multiplicity
_atom_site_calc_flag
_atom_site_refinement_flags
_atom_site_disorder_assembly
_atom_site_disorder_group
C2 C 0.3931(11) 0.5493(5) 0.8203(3) 0.052(2) Uani 1 1 d . . .
C2A C 0.8164(11) 0.4858(5) 1.0671(3) 0.056(2) Uani 1 1 d . . .
C3 C 0.5336(11) 0.5217(6) 0.8296(3) 0.061(3) Uani 1 1 d . . .
H3 H 0.5797 0.5338 0.8546 0.074 Uiso 1 1 calc R . .
C3A C 0.9682(12) 0.4884(7) 1.0692(4) 0.086(4) Uani 1 1 d . . .
H3A H 1.017 0.476 1.0938 0.104 Uiso 1 1 calc R . .
C4 C 0.6012(12) 0.4773(6) 0.8018(3) 0.067(3) Uani 1 1 d . . .
H4 H 0.6972 0.4619 0.8063 0.08 Uiso 1 1 calc R . .
C4A C 1.0463(13) 0.5100(9) 1.0340(5) 0.107(5) Uani 1 1 d . . .
H4A H 1.1468 0.5187 1.0357 0.129 Uiso 1 1 calc R . .
C5 C 0.5242(11) 0.4549(7) 0.7661(3) 0.068(3) Uani 1 1 d . . .
H5 H 0.5657 0.4234 0.7466 0.082 Uiso 1 1 calc R . .
C5A C 0.9737(13) 0.5182(8) 0.9970(5) 0.091(4) Uani 1 1 d . . .
H5A H 1.0254 0.5288 0.9727 0.109 Uiso 1 1 calc R . .
C6 C 0.3832(10) 0.4820(5) 0.7612(3) 0.048(2) Uani 1 1 d . . .
C6A C 0.8210(10) 0.5107(5) 0.9959(3) 0.055(2) Uani 1 1 d . . .
C21 C 0.3151(13) 0.6027(5) 0.8484(3) 0.060(3) Uani 1 1 d . . .
C21A C 0.7219(11) 0.4691(5) 1.1042(3) 0.061(3) Uani 1 1 d . . .
C22 C 0.1949(16) 0.5697(6) 0.8747(3) 0.086(4) Uani 1 1 d . . .
H22A H 0.1715 0.6024 0.8975 0.104 Uiso 1 1 calc R . .
H22B H 0.2289 0.524 0.8865 0.104 Uiso 1 1 calc R . .
C22A C 0.6707(14) 0.3960(6) 1.1056(4) 0.079(3) Uani 1 1 d . . .
H22C H 0.6306 0.3861 1.1331 0.095 Uiso 1 1 calc R . .
H22D H 0.7527 0.3632 1.1011 0.095 Uiso 1 1 calc R . .
C23 C 0.0577(14) 0.5561(9) 0.8488(4) 0.093(4) Uani 1 1 d . . .
H23A H 0.081 0.5229 0.8262 0.111 Uiso 1 1 calc R . .
H23B H -0.0164 0.5331 0.8662 0.111 Uiso 1 1 calc R . .
C23A C 0.5534(14) 0.3816(7) 1.0728(4) 0.079(3) Uani 1 1 d . . .
H23C H 0.5947 0.3883 1.0451 0.095 Uiso 1 1 calc R . .
H23D H 0.5197 0.3315 1.0751 0.095 Uiso 1 1 calc R . .
C24 C -0.0007(15) 0.6230(8) 0.8318(4) 0.091(4) Uani 1 1 d . . .
H24A H -0.0581 0.647 0.8533 0.109 Uiso 1 1 calc R . .
H24B H -0.0671 0.6108 0.8092 0.109 Uiso 1 1 calc R . .
C24A C 0.4246(12) 0.4330(6) 1.0788(4) 0.066(3) Uani 1 1 d . . .
H24C H 0.3723 0.4363 1.0525 0.08 Uiso 1 1 calc R . .
H24D H 0.3582 0.4112 1.0989 0.08 Uiso 1 1 calc R . .
C25 C 0.1104(15) 0.6761(8) 0.8157(4) 0.082(4) Uani 1 1 d . . .
C25A C 0.4569(12) 0.5059(7) 1.0925(3) 0.062(3) Uani 1 1 d . . .
C27 C 0.3714(13) 0.7167(6) 0.8142(3) 0.070(3) Uani 1 1 d . . .
H27 H 0.3325 0.7655 0.8198 0.084 Uiso 1 1 calc R . .
C27A C 0.6343(12) 0.5910(6) 1.1261(3) 0.066(3) Uani 1 1 d . . .
H27A H 0.5577 0.6017 1.1467 0.08 Uiso 1 1 calc R . .
C28 C 0.4818(16) 0.6966(7) 0.8486(4) 0.091(4) Uani 1 1 d . . .
H28A H 0.5724 0.6791 0.8362 0.11 Uiso 1 1 calc R . .
H28B H 0.5041 0.7392 0.8654 0.11 Uiso 1 1 calc R . .
C28A C 0.7724(15) 0.5645(7) 1.1507(4) 0.086(4) Uani 1 1 d . . .
H28C H 0.8584 0.5918 1.142 0.103 Uiso 1 1 calc R . .
H28D H 0.7582 0.5722 1.1804 0.103 Uiso 1 1 calc R . .
C30 C 0.4248(13) 0.7136(6) 0.7693(4) 0.076(3) Uani 1 1 d . . .
C30A C 0.6469(14) 0.6567(7) 1.0979(4) 0.073(3) Uani 1 1 d . . .
C31 C 0.3623(14) 0.7647(6) 0.7418(3) 0.078(3) Uani 1 1 d . . .
H31 H 0.2952 0.7993 0.7511 0.093 Uiso 1 1 calc R . .
C31A C 0.5318(17) 0.7015(7) 1.0936(5) 0.090(4) Uani 1 1 d . . .
H31A H 0.4462 0.6938 1.1089 0.108 Uiso 1 1 calc R . .
C32 C 0.4054(16) 0.7613(10) 0.6995(5) 0.111(5) Uani 1 1 d . . .
H32 H 0.3645 0.7935 0.6803 0.133 Uiso 1 1 calc R . .
C32A C 0.543(3) 0.7615(9) 1.0650(7) 0.132(7) Uani 1 1 d . . .
H32A H 0.4629 0.7926 1.0623 0.159 Uiso 1 1 calc R . .
C33 C 0.5117(19) 0.7088(9) 0.6859(5) 0.106(5) Uani 1 1 d . . .
H33 H 0.5368 0.7063 0.6578 0.128 Uiso 1 1 calc R . .
C33A C 0.665(3) 0.7754(10) 1.0416(6) 0.124(6) Uani 1 1 d . . .
H33A H 0.6722 0.8147 1.0233 0.149 Uiso 1 1 calc R . .
C34 C 0.5756(16) 0.6630(7) 0.7133(5) 0.098(4) Uani 1 1 d . . .
H34 H 0.6488 0.6313 0.7043 0.118 Uiso 1 1 calc R . .
C34A C 0.779(2) 0.7254(8) 1.0474(5) 0.110(5) Uani 1 1 d . . .
H34A H 0.8623 0.7299 1.031 0.132 Uiso 1 1 calc R . .
C35 C 0.5324(14) 0.6632(6) 0.7549(4) 0.078(3) Uani 1 1 d . . .
H35 H 0.5741 0.6301 0.7735 0.093 Uiso 1 1 calc R . .
C35A C 0.7737(17) 0.6711(7) 1.0755(4) 0.086(4) Uani 1 1 d . . .
H35A H 0.8568 0.6427 1.08 0.103 Uiso 1 1 calc R . .
C61 C 0.2837(11) 0.4548(6) 0.7254(3) 0.063(3) Uani 1 1 d . . .
C61A C 0.7315(11) 0.5213(6) 0.9567(3) 0.060(3) Uani 1 1 d . . .
C62 C 0.2732(14) 0.5104(7) 0.6912(3) 0.078(3) Uani 1 1 d . . .
H62A H 0.2323 0.4879 0.6664 0.093 Uiso 1 1 calc R . .
H62B H 0.3706 0.5282 0.6845 0.093 Uiso 1 1 calc R . .
C62A C 0.6667(13) 0.5975(6) 0.9551(3) 0.069(3) Uani 1 1 d . . .
H62C H 0.6318 0.6074 0.9271 0.083 Uiso 1 1 calc R . .
H62D H 0.7424 0.6328 0.9618 0.083 Uiso 1 1 calc R . .
C63 C 0.1765(16) 0.5735(6) 0.7047(3) 0.085(4) Uani 1 1 d . . .
H63A H 0.1693 0.6081 0.6818 0.102 Uiso 1 1 calc R . .
H63B H 0.2227 0.5983 0.728 0.102 Uiso 1 1 calc R . .
C63A C 0.5386(12) 0.6053(6) 0.9863(3) 0.068(3) Uani 1 1 d . . .
H63C H 0.5741 0.5971 1.0145 0.082 Uiso 1 1 calc R . .
H63D H 0.4994 0.6544 0.9849 0.082 Uiso 1 1 calc R . .
C64 C 0.0217(14) 0.5502(6) 0.7176(4) 0.081(4) Uani 1 1 d . . .
H64A H -0.0173 0.586 0.7368 0.097 Uiso 1 1 calc R . .
H64B H -0.0405 0.5502 0.6929 0.097 Uiso 1 1 calc R . .
C64A C 0.4236(12) 0.5532(5) 0.9767(4) 0.068(3) Uani 1 1 d . . .
H64C H 0.3593 0.5751 0.956 0.082 Uiso 1 1 calc R . .
H64D H 0.3657 0.5459 1.0018 0.082 Uiso 1 1 calc R . .
C65 C 0.0130(15) 0.4783(7) 0.7372(4) 0.079(3) Uani 1 1 d . . .
C65A C 0.4705(13) 0.4777(6) 0.9603(3) 0.061(3) Uani 1 1 d . . .
C67 C 0.1294(12) 0.3570(6) 0.7523(4) 0.068(3) Uani 1 1 d . . .
H67 H 0.0481 0.3349 0.7368 0.082 Uiso 1 1 calc R . .
C67A C 0.6678(14) 0.4035(6) 0.9271(3) 0.071(3) Uani 1 1 d . . .
H67A H 0.6074 0.4014 0.9018 0.085 Uiso 1 1 calc R . .
C68 C 0.2727(14) 0.3297(6) 0.7337(4) 0.080(3) Uani 1 1 d . . .
H68A H 0.3413 0.317 0.7557 0.097 Uiso 1 1 calc R . .
H68B H 0.2551 0.2868 0.7167 0.097 Uiso 1 1 calc R . .
C68A C 0.8187(17) 0.4340(8) 0.9151(4) 0.101(5) Uani 1 1 d . . .
H68C H 0.8941 0.4129 0.9328 0.121 Uiso 1 1 calc R . .
H68D H 0.841 0.4218 0.8863 0.121 Uiso 1 1 calc R . .
C70 C 0.1101(12) 0.3388(6) 0.7979(3) 0.065(3) Uani 1 1 d . . .
C70A C 0.6669(14) 0.3330(6) 0.9458(3) 0.069(3) Uani 1 1 d . . .
C71 C -0.0004(14) 0.2947(7) 0.8095(4) 0.084(4) Uani 1 1 d . . .
H71 H -0.0641 0.2764 0.7893 0.101 Uiso 1 1 calc R . .
C71A C 0.5883(16) 0.2756(7) 0.9288(4) 0.096(4) Uani 1 1 d . . .
H71A H 0.5298 0.2842 0.9055 0.115 Uiso 1 1 calc R . .
C72 C -0.0203(17) 0.2765(10) 0.8504(6) 0.125(6) Uani 1 1 d . . .
H72 H -0.0948 0.2442 0.8577 0.15 Uiso 1 1 calc R . .
C72A C 0.5933(17) 0.2070(7) 0.9450(6) 0.101(5) Uani 1 1 d . . .
H72A H 0.5398 0.1695 0.9327 0.121 Uiso 1 1 calc R . .
C73 C 0.0692(17) 0.3055(7) 0.8811(5) 0.092(4) Uani 1 1 d . . .
H73 H 0.0512 0.2958 0.9092 0.11 Uiso 1 1 calc R . .
C73A C 0.6743(16) 0.1944(7) 0.9780(5) 0.091(4) Uani 1 1 d . . .
H73A H 0.6754 0.1473 0.9887 0.11 Uiso 1 1 calc R . .
C74 C 0.1817(15) 0.3475(6) 0.8697(4) 0.083(4) Uani 1 1 d . . .
H74 H 0.2485 0.3637 0.8897 0.099 Uiso 1 1 calc R . .
C74A C 0.7548(16) 0.2445(9) 0.9969(5) 0.093(4) Uani 1 1 d . . .
H74A H 0.8117 0.2335 1.0203 0.111 Uiso 1 1 calc R . .
C75 C 0.1993(15) 0.3670(7) 0.8287(4) 0.084(4) Uani 1 1 d . . .
H75 H 0.2729 0.3998 0.8215 0.101 Uiso 1 1 calc R . .
C75A C 0.7500(15) 0.3137(7) 0.9804(4) 0.089(4) Uani 1 1 d . . .
H75A H 0.8059 0.3498 0.9932 0.106 Uiso 1 1 calc R . .
N1 N 0.3182(8) 0.5265(4) 0.7870(2) 0.0479(18) Uani 1 1 d . . .
N1A N 0.7452(8) 0.4957(4) 1.0306(2) 0.0501(19) Uani 1 1 d . . .
N26 N 0.2553(10) 0.6625(4) 0.8224(2) 0.057(2) Uani 1 1 d . . .
N26A N 0.5932(9) 0.5220(4) 1.1052(2) 0.056(2) Uani 1 1 d . . .
N66 N 0.1361(9) 0.4354(5) 0.7412(3) 0.060(2) Uani 1 1 d . . .
N66A N 0.6144(10) 0.4665(4) 0.9533(2) 0.056(2) Uani 1 1 d . . .
O1W O 0.1353(13) 0.6498(10) 1.1200(4) 0.160(5) Uani 1 1 d D . .
H1W H 0.189(16) 0.667(12) 1.143(3) 0.2 Uiso 1 1 d D . .
H2W H 0.195(14) 0.632(13) 1.099(4) 0.2 Uiso 1 1 d D . .
O25 O 0.0776(11) 0.7358(7) 0.7984(3) 0.128(4) Uani 1 1 d . . .
O25A O 0.3587(8) 0.5516(5) 1.0932(3) 0.083(2) Uani 1 1 d . . .
O29 O 0.4182(10) 0.6412(4) 0.8740(2) 0.078(2) Uani 1 1 d . . .
O29A O 0.7931(10) 0.4882(5) 1.1424(2) 0.091(3) Uani 1 1 d . . .
O65 O -0.1067(10) 0.4504(7) 0.7479(3) 0.112(3) Uani 1 1 d . . .
O65A O 0.3771(10) 0.4306(5) 0.9522(3) 0.092(3) Uani 1 1 d . . .
O69 O 0.3324(8) 0.3881(4) 0.7082(2) 0.071(2) Uani 1 1 d . . .
O69A O 0.8158(10) 0.5109(4) 0.9203(2) 0.085(2) Uani 1 1 d . . .

loop_
_atom_site_aniso_label
_atom_site_aniso_U_11
_atom_site_aniso_U_22
_atom_site_aniso_U_33
_atom_site_aniso_U_23
_atom_site_aniso_U_13
_atom_site_aniso_U_12
C2 0.057(6) 0.048(5) 0.050(5) 0.003(4) -0.001(5) 0.007(5)
C2A 0.042(6) 0.054(6) 0.072(7) 0.003(5) -0.005(5) -0.001(5)
C3 0.055(6) 0.066(6) 0.063(6) 0.007(5) -0.018(5) 0.001(6)
C3A 0.043(7) 0.115(10) 0.102(9) 0.014(8) -0.018(6) 0.018(7)
C4 0.048(6) 0.080(7) 0.072(7) -0.017(6) -0.004(6) 0.011(6)
C4A 0.027(6) 0.172(15) 0.123(12) 0.002(11) -0.005(7) 0.004(8)
C5 0.049(6) 0.093(8) 0.061(7) 0.003(6) 0.010(5) 0.009(6)
C5A 0.053(7) 0.110(10) 0.109(11) -0.012(8) 0.034(7) -0.016(7)
C6 0.048(5) 0.049(5) 0.046(5) 0.002(4) 0.001(4) 0.001(5)
C6A 0.034(5) 0.061(6) 0.070(6) 0.005(5) 0.012(5) 0.003(5)
C21 0.081(7) 0.052(5) 0.048(5) -0.004(5) -0.004(6) 0.013(6)
C21A 0.052(6) 0.062(6) 0.067(6) 0.008(5) -0.006(5) -0.001(5)
C22 0.145(12) 0.067(7) 0.047(6) -0.003(5) 0.034(8) 0.006(8)
C22A 0.075(8) 0.087(8) 0.074(7) 0.017(6) 0.005(7) 0.004(7)
C23 0.077(9) 0.126(12) 0.075(8) 0.003(8) 0.040(7) -0.013(9)
C23A 0.086(9) 0.083(8) 0.066(7) 0.009(6) -0.002(6) -0.033(7)
C24 0.076(9) 0.115(11) 0.082(8) 0.006(8) 0.017(7) -0.001(9)
C24A 0.058(6) 0.060(6) 0.081(7) 0.002(5) -0.008(6) -0.008(6)
C25 0.083(9) 0.104(10) 0.058(7) 0.000(7) 0.003(7) 0.024(8)
C25A 0.047(7) 0.093(8) 0.047(6) 0.001(5) -0.003(5) -0.010(6)
C27 0.081(8) 0.061(6) 0.068(7) -0.015(5) 0.004(6) 0.000(6)
C27A 0.070(7) 0.066(7) 0.063(6) -0.010(5) -0.011(6) -0.001(6)
C28 0.100(10) 0.086(9) 0.088(9) -0.002(7) -0.026(8) -0.020(8)
C28A 0.094(10) 0.091(9) 0.072(7) -0.010(6) -0.026(7) 0.006(8)
C30 0.068(8) 0.076(7) 0.083(8) 0.003(6) -0.002(7) -0.018(7)
C30A 0.067(8) 0.081(8) 0.072(7) -0.018(6) -0.013(6) 0.001(7)
C31 0.078(8) 0.083(8) 0.072(7) 0.019(6) -0.007(6) -0.025(7)
C31A 0.096(10) 0.059(7) 0.116(11) -0.013(7) -0.008(8) 0.013(8)
C32 0.073(9) 0.152(14) 0.108(12) 0.060(10) -0.003(9) -0.025(11)
C32A 0.144(17) 0.081(11) 0.173(19) -0.037(12) -0.076(15) 0.034(12)
C33 0.100(11) 0.121(12) 0.098(10) 0.025(10) 0.009(10) -0.031(11)
C33A 0.150(17) 0.079(10) 0.144(16) -0.029(10) -0.042(15) -0.014(13)
C34 0.092(10) 0.085(8) 0.118(11) -0.001(8) 0.037(9) -0.011(8)
C34A 0.139(14) 0.080(9) 0.111(11) -0.009(9) 0.013(10) -0.050(11)
C35 0.080(8) 0.066(7) 0.088(8) 0.008(6) 0.017(7) -0.009(7)
C35A 0.104(10) 0.068(7) 0.086(8) -0.001(7) -0.010(8) -0.015(8)
C61 0.065(7) 0.077(7) 0.047(6) -0.004(5) 0.005(5) 0.010(6)
C61A 0.057(6) 0.074(7) 0.050(6) 0.000(5) 0.015(5) -0.018(6)
C62 0.078(8) 0.094(8) 0.061(6) -0.004(6) -0.012(6) 0.000(7)
C62A 0.078(8) 0.069(7) 0.061(6) 0.011(5) -0.015(6) -0.014(6)
C63 0.121(11) 0.074(7) 0.060(6) 0.017(6) -0.024(7) 0.003(8)
C63A 0.072(7) 0.063(6) 0.068(6) 0.007(5) -0.014(6) 0.009(6)
C64 0.088(9) 0.067(7) 0.088(8) 0.002(6) -0.025(7) 0.023(7)
C64A 0.064(7) 0.055(6) 0.085(7) -0.008(5) -0.005(6) -0.003(6)
C65 0.067(8) 0.095(9) 0.076(8) 0.001(7) -0.020(7) 0.010(7)
C65A 0.067(8) 0.056(6) 0.059(6) 0.000(5) -0.008(5) -0.010(6)
C67 0.052(7) 0.069(7) 0.083(8) -0.011(6) -0.015(6) -0.004(5)
C67A 0.085(8) 0.074(7) 0.053(6) 0.002(5) 0.012(6) -0.004(6)
C68 0.087(9) 0.068(7) 0.087(8) -0.010(6) -0.003(7) 0.004(7)
C68A 0.112(11) 0.122(12) 0.068(8) -0.017(7) 0.039(8) 0.000(10)
C70 0.054(6) 0.060(6) 0.081(7) -0.005(5) -0.010(6) 0.006(6)
C70A 0.075(7) 0.082(7) 0.050(6) -0.008(5) 0.001(6) 0.006(7)
C71 0.076(8) 0.080(8) 0.096(9) 0.029(7) -0.016(7) -0.025(7)
C71A 0.097(10) 0.090(9) 0.100(9) -0.011(8) -0.023(8) -0.024(8)
C72 0.083(10) 0.143(14) 0.148(15) 0.052(12) -0.005(10) -0.050(11)
C72A 0.098(11) 0.052(7) 0.154(13) -0.012(8) -0.013(11) -0.012(7)
C73 0.104(11) 0.066(7) 0.105(10) 0.018(7) 0.014(9) 0.014(8)
C73A 0.085(9) 0.051(7) 0.139(12) 0.000(8) 0.030(10) 0.009(7)
C74 0.099(9) 0.066(7) 0.083(8) 0.013(6) -0.013(8) -0.025(7)
C74A 0.106(11) 0.086(9) 0.086(8) 0.006(7) -0.003(8) 0.013(9)
C75 0.084(9) 0.090(8) 0.078(8) -0.003(7) -0.014(7) -0.020(8)
C75A 0.094(9) 0.079(8) 0.093(9) -0.013(7) 0.004(8) -0.009(8)
N1 0.047(4) 0.050(4) 0.047(4) 0.005(4) 0.001(4) 0.000(4)
N1A 0.039(4) 0.060(4) 0.051(5) -0.003(3) -0.005(4) 0.002(4)
N26 0.070(6) 0.047(4) 0.053(5) 0.003(4) 0.002(4) 0.009(4)
N26A 0.053(5) 0.067(5) 0.050(4) -0.005(4) -0.002(4) 0.004(4)
N66 0.051(5) 0.064(5) 0.066(5) -0.006(4) -0.008(4) 0.000(4)
N66A 0.066(6) 0.045(4) 0.057(5) -0.009(4) 0.013(4) -0.010(4)
O1W 0.132(9) 0.199(13) 0.149(11) -0.025(11) -0.013(8) 0.061(10)
O25 0.100(7) 0.173(10) 0.111(8) 0.053(7) 0.009(6) 0.058(8)
O25A 0.051(4) 0.089(6) 0.108(6) -0.015(5) 0.000(4) 0.009(5)
O29 0.109(6) 0.068(4) 0.056(4) -0.015(4) -0.017(4) 0.006(5)
O29A 0.085(6) 0.132(8) 0.057(4) 0.016(4) -0.028(4) 0.000(6)
O65 0.054(5) 0.167(10) 0.114(7) 0.022(7) -0.002(5) 0.010(6)
O65A 0.078(6) 0.100(6) 0.097(6) -0.014(5) -0.017(5) -0.028(5)
O69 0.069(5) 0.079(5) 0.065(4) -0.025(4) 0.009(4) 0.011(4)
O69A 0.107(6) 0.075(5) 0.071(5) -0.008(4) 0.038(5) -0.020(5)

loop_
_atom_type_symbol
_atom_type_description
_atom_type_scat_dispersion_real
_atom_type_scat_dispersion_imag
_atom_type_scat_source
C C 0.0033 0.0016 'International Tables Vol C Tables 4.2.6.8 and 6.1.1.4'
H H 0 0 'International Tables Vol C Tables 4.2.6.8 and 6.1.1.4'
N N 0.0061 0.0033 'International Tables Vol C Tables 4.2.6.8 and 6.1.1.4'
O O 0.0106 0.006 'International Tables Vol C Tables 4.2.6.8 and 6.1.1.4'

loop_
_geom_angle_atom_site_label_1
_geom_angle_atom_site_label_2
_geom_angle_atom_site_label_3
_geom_angle
_geom_angle_site_symmetry_1
_geom_angle_site_symmetry_3
_geom_angle_publ_flag
N1 C2 C3 121.3(9) . . ?
N1 C2 C21 116.1(8) . . ?
C3 C2 C21 122.5(9) . . ?
N1A C2A C3A 121.3(11) . . ?
N1A C2A C21A 116.0(8) . . ?
C3A C2A C21A 122.7(11) . . ?
C4 C3 C2 119.4(10) . . ?
C2A C3A C4A 118.7(12) . . ?
C3 C4 C5 119.0(10) . . ?
C5A C4A C3A 119.2(11) . . ?
C6 C5 C4 116.7(10) . . ?
C4A C5A C6A 119.5(12) . . ?
N1 C6 C5 125.0(9) . . ?
N1 C6 C61 113.9(8) . . ?
C5 C6 C61 120.8(9) . . ?
N1A C6A C5A 120.9(11) . . ?
N1A C6A C61A 116.1(8) . . ?
C5A C6A C61A 123.0(11) . . ?
O29 C21 N26 101.4(7) . . ?
O29 C21 C2 110.6(9) . . ?
N26 C21 C2 108.8(8) . . ?
O29 C21 C22 110.7(9) . . ?
N26 C21 C22 110.1(10) . . ?
C2 C21 C22 114.4(9) . . ?
C22A C21A O29A 110.8(9) . . ?
C22A C21A C2A 114.0(9) . . ?
O29A C21A C2A 111.6(8) . . ?
C22A C21A N26A 110.4(9) . . ?
O29A C21A N26A 100.0(8) . . ?
C2A C21A N26A 109.2(8) . . ?
C21 C22 C23 111.1(9) . . ?
C21A C22A C23A 112.0(10) . . ?
C24 C23 C22 111.6(12) . . ?
C24A C23A C22A 110.3(9) . . ?
C23 C24 C25 115.7(12) . . ?
C25A C24A C23A 117.4(9) . . ?
O25 C25 N26 117.2(13) . . ?
O25 C25 C24 123.7(13) . . ?
N26 C25 C24 119.0(12) . . ?
O25A C25A N26A 121.4(10) . . ?
O25A C25A C24A 119.5(9) . . ?
N26A C25A C24A 119.1(11) . . ?
N26 C27 C30 111.9(9) . . ?
N26 C27 C28 100.3(9) . . ?
C30 C27 C28 117.4(11) . . ?
N26A C27A C30A 115.7(8) . . ?
N26A C27A C28A 99.5(8) . . ?
C30A C27A C28A 119.3(10) . . ?
O29 C28 C27 108.3(10) . . ?
O29A C28A C27A 108.3(9) . . ?
C31 C30 C35 120.5(12) . . ?
C31 C30 C27 116.0(11) . . ?
C35 C30 C27 123.5(11) . . ?
C31A C30A C35A 118.9(12) . . ?
C31A C30A C27A 119.5(12) . . ?
C35A C30A C27A 121.6(11) . . ?
C30 C31 C32 117.3(14) . . ?
C30A C31A C32A 118.7(16) . . ?
C31 C32 C33 120.7(14) . . ?
C33A C32A C31A 123.5(17) . . ?
C34 C33 C32 120.8(15) . . ?
C32A C33A C34A 113.9(18) . . ?
C33 C34 C35 120.1(14) . . ?
C35A C34A C33A 123.6(17) . . ?
C34 C35 C30 120.5(12) . . ?
C34A C35A C30A 121.1(15) . . ?
O69 C61 N66 102.1(8) . . ?
O69 C61 C62 108.8(8) . . ?
N66 C61 C62 110.8(9) . . ?
O69 C61 C6 112.7(8) . . ?
N66 C61 C6 111.0(7) . . ?
C62 C61 C6 111.1(9) . . ?
O69A C61A N66A 103.9(8) . . ?
O69A C61A C6A 112.2(9) . . ?
N66A C61A C6A 111.5(8) . . ?
O69A C61A C62A 107.9(8) . . ?
N66A C61A C62A 110.2(9) . . ?
C6A C61A C62A 110.9(8) . . ?
C61 C62 C63 110.4(9) . . ?
C61A C62A C63A 111.0(8) . . ?
C62 C63 C64 113.3(10) . . ?
C64A C63A C62A 110.3(9) . . ?
C65 C64 C63 114.8(10) . . ?
C63A C64A C65A 117.6(9) . . ?
O65 C65 N66 116.6(11) . . ?
O65 C65 C64 122.4(12) . . ?
N66 C65 C64 120.8(12) . . ?
O65A C65A N66A 121.8(10) . . ?
O65A C65A C64A 120.5(10) . . ?
N66A C65A C64A 117.6(9) . . ?
N66 C67 C70 116.9(9) . . ?
N66 C67 C68 101.0(9) . . ?
C70 C67 C68 114.0(10) . . ?
C70A C67A N66A 117.5(8) . . ?
C70A C67A C68A 116.2(11) . . ?
N66A C67A C68A 98.5(9) . . ?
O69 C68 C67 107.4(9) . . ?
O69A C68A C67A 108.5(11) . . ?
C71 C70 C75 118.2(11) . . ?
C71 C70 C67 119.1(10) . . ?
C75 C70 C67 122.7(10) . . ?
C75A C70A C71A 113.6(12) . . ?
C75A C70A C67A 124.4(11) . . ?
C71A C70A C67A 122.0(11) . . ?
C70 C71 C72 120.7(13) . . ?
C72A C71A C70A 122.5(13) . . ?
C71 C72 C73 120.7(13) . . ?
C73A C72A C71A 119.3(13) . . ?
C74 C73 C72 118.7(13) . . ?
C72A C73A C74A 124.0(13) . . ?
C73 C74 C75 120.2(13) . . ?
C73A C74A C75A 116.5(14) . . ?
C74 C75 C70 121.2(12) . . ?
C74A C75A C70A 124.1(13) . . ?
C6 N1 C2 118.1(8) . . ?
C6A N1A C2A 120.0(8) . . ?
C25 N26 C27 123.0(9) . . ?
C25 N26 C21 125.5(10) . . ?
C27 N26 C21 109.6(8) . . ?
C25A N26A C27A 124.0(9) . . ?
C25A N26A C21A 124.6(9) . . ?
C27A N26A C21A 111.1(8) . . ?
C65 N66 C61 124.7(9) . . ?
C65 N66 C67 123.0(10) . . ?
C61 N66 C67 110.7(8) . . ?
C65A N66A C61A 126.2(9) . . ?
C65A N66A C67A 121.6(9) . . ?
C61A N66A C67A 109.4(8) . . ?
C28 O29 C21 106.9(8) . . ?
C21A O29A C28A 109.9(8) . . ?
C61 O69 C68 107.6(7) . . ?
C61A O69A C68A 103.9(8) . . ?

loop_
_geom_bond_atom_site_label_1
_geom_bond_atom_site_label_2
_geom_bond_distance
_geom_bond_site_symmetry_2
_geom_bond_publ_flag
C2 N1 1.335(12) . ?
C2 C3 1.407(14) . ?
C2 C21 1.506(13) . ?
C2A N1A 1.347(12) . ?
C2A C3A 1.384(15) . ?
C2A C21A 1.499(14) . ?
C3 C4 1.353(14) . ?
C3A C4A 1.390(19) . ?
C4 C5 1.403(14) . ?
C4A C5A 1.367(19) . ?
C5 C6 1.385(14) . ?
C5A C6A 1.397(15) . ?
C6 N1 1.303(11) . ?
C6 C61 1.542(14) . ?
C6A N1A 1.338(12) . ?
C6A C61A 1.507(14) . ?
C21 O29 1.432(13) . ?
C21 N26 1.480(12) . ?
C21 C22 1.508(16) . ?
C21A C22A 1.419(15) . ?
C21A O29A 1.427(13) . ?
C21A N26A 1.522(13) . ?
C22 C23 1.519(18) . ?
C22A C23A 1.520(16) . ?
C23 C24 1.445(19) . ?
C23A C24A 1.517(16) . ?
C24 C25 1.495(18) . ?
C24A C25A 1.438(15) . ?
C25 O25 1.265(15) . ?
C25 N26 1.358(15) . ?
C25A O25A 1.224(13) . ?
C25A N26A 1.338(13) . ?
C27 N26 1.474(13) . ?
C27 C30 1.517(16) . ?
C27 C28 1.536(17) . ?
C27A N26A 1.479(13) . ?
C27A C30A 1.509(16) . ?
C27A C28A 1.562(16) . ?
C28 O29 1.423(14) . ?
C28A O29A 1.436(14) . ?
C30 C31 1.407(16) . ?
C30 C35 1.424(16) . ?
C30A C31A 1.337(17) . ?
C30A C35A 1.384(17) . ?
C31 C32 1.411(19) . ?
C31A C32A 1.44(2) . ?
C32 C33 1.43(2) . ?
C32A C33A 1.37(3) . ?
C33 C34 1.346(19) . ?
C33A C34A 1.39(2) . ?
C34 C35 1.390(18) . ?
C34A C35A 1.343(19) . ?
C61 O69 1.414(12) . ?
C61 N66 1.479(13) . ?
C61 C62 1.498(15) . ?
C61A O69A 1.410(12) . ?
C61A N66A 1.469(13) . ?
C61A C62A 1.517(15) . ?
C62 C63 1.518(16) . ?
C62A C63A 1.541(16) . ?
C63 C64 1.529(18) . ?
C63A C64A 1.451(14) . ?
C64 C65 1.461(17) . ?
C64A C65A 1.541(15) . ?
C65 O65 1.252(16) . ?
C65 N66 1.376(15) . ?
C65A O65A 1.240(12) . ?
C65A N66A 1.345(14) . ?
C67 N66 1.482(13) . ?
C67 C70 1.508(15) . ?
C67 C68 1.520(16) . ?
C67A C70A 1.423(15) . ?
C67A N66A 1.509(13) . ?
C67A C68A 1.532(19) . ?
C68 O69 1.452(13) . ?
C68A O69A 1.421(15) . ?
C70 C71 1.342(15) . ?
C70 C75 1.376(15) . ?
C70A C75A 1.387(17) . ?
C70A C71A 1.385(17) . ?
C71 C72 1.36(2) . ?
C71A C72A 1.360(18) . ?
C72 C73 1.38(2) . ?
C72A C73A 1.308(19) . ?
C73 C74 1.333(18) . ?
C73A C74A 1.32(2) . ?
C74 C75 1.370(16) . ?
C74A C75A 1.38(2) . ?

loop_
_geom_torsion_atom_site_label_1
_geom_torsion_atom_site_label_2
_geom_torsion_atom_site_label_3
_geom_torsion_atom_site_label_4
_geom_torsion
_geom_torsion_site_symmetry_1
_geom_torsion_site_symmetry_2
_geom_torsion_site_symmetry_3
_geom_torsion_site_symmetry_4
_geom_torsion_publ_flag
N1 C2 C3 C4 7.4(14) . . . . ?
C21 C2 C3 C4 -176.0(10) . . . . ?
N1A C2A C3A C4A 7(2) . . . . ?
C21A C2A C3A C4A -175.0(12) . . . . ?
C2 C3 C4 C5 -5.5(16) . . . . ?
C2A C3A C4A C5A -9(2) . . . . ?
C3 C4 C5 C6 1.8(16) . . . . ?
C3A C4A C5A C6A 5(2) . . . . ?
C4 C5 C6 N1 0.3(15) . . . . ?
C4 C5 C6 C61 -173.8(9) . . . . ?
C4A C5A C6A N1A 0(2) . . . . ?
C4A C5A C6A C61A 177.9(12) . . . . ?
N1 C2 C21 O29 -160.5(8) . . . . ?
C3 C2 C21 O29 22.7(13) . . . . ?
N1 C2 C21 N26 -50.0(12) . . . . ?
C3 C2 C21 N26 133.2(10) . . . . ?
N1 C2 C21 C22 73.6(12) . . . . ?
C3 C2 C21 C22 -103.2(12) . . . . ?
N1A C2A C21A C22A 77.2(12) . . . . ?
C3A C2A C21A C22A -100.5(13) . . . . ?
N1A C2A C21A O29A -156.3(9) . . . . ?
C3A C2A C21A O29A 26.0(15) . . . . ?
N1A C2A C21A N26A -46.7(11) . . . . ?
C3A C2A C21A N26A 135.6(11) . . . . ?
O29 C21 C22 C23 157.2(9) . . . . ?
N26 C21 C22 C23 45.9(13) . . . . ?
C2 C21 C22 C23 -76.9(13) . . . . ?
O29A C21A C22A C23A 161.0(9) . . . . ?
C2A C21A C22A C23A -72.1(12) . . . . ?
N26A C21A C22A C23A 51.2(12) . . . . ?
C21 C22 C23 C24 -61.3(13) . . . . ?
C21A C22A C23A C24A -58.1(12) . . . . ?
C22 C23 C24 C25 40.6(15) . . . . ?
C22A C23A C24A C25A 35.7(13) . . . . ?
C23 C24 C25 O25 177.1(12) . . . . ?
C23 C24 C25 N26 -7.6(18) . . . . ?
C23A C24A C25A O25A 171.8(10) . . . . ?
C23A C24A C25A N26A -9.8(15) . . . . ?
N26 C27 C28 O29 -4.8(12) . . . . ?
C30 C27 C28 O29 -126.3(11) . . . . ?
N26A C27A C28A O29A -0.6(12) . . . . ?
C30A C27A C28A O29A -127.4(11) . . . . ?
N26 C27 C30 C31 97.4(11) . . . . ?
C28 C27 C30 C31 -147.4(11) . . . . ?
N26 C27 C30 C35 -83.2(13) . . . . ?
C28 C27 C30 C35 32.1(16) . . . . ?
N26A C27A C30A C31A 94.9(13) . . . . ?
C28A C27A C30A C31A -146.4(11) . . . . ?
N26A C27A C30A C35A -83.5(13) . . . . ?
C28A C27A C30A C35A 35.2(15) . . . . ?
C35 C30 C31 C32 3.0(16) . . . . ?
C27 C30 C31 C32 -177.6(11) . . . . ?
C35A C30A C31A C32A 1.7(18) . . . . ?
C27A C30A C31A C32A -176.7(11) . . . . ?
C30 C31 C32 C33 -1.6(19) . . . . ?
C30A C31A C32A C33A 0(2) . . . . ?
C31 C32 C33 C34 -2(2) . . . . ?
C31A C32A C33A C34A 1(2) . . . . ?
C32 C33 C34 C35 4(2) . . . . ?
C32A C33A C34A C35A -4(2) . . . . ?
C33 C34 C35 C30 -3(2) . . . . ?
C31 C30 C35 C34 -1.0(17) . . . . ?
C27 C30 C35 C34 179.6(12) . . . . ?
C33A C34A C35A C30A 7(2) . . . . ?
C31A C30A C35A C34A -5.2(18) . . . . ?
C27A C30A C35A C34A 173.2(11) . . . . ?
N1 C6 C61 O69 -156.9(8) . . . . ?
C5 C6 C61 O69 17.8(12) . . . . ?
N1 C6 C61 N66 -43.1(11) . . . . ?
C5 C6 C61 N66 131.6(10) . . . . ?
N1 C6 C61 C62 80.7(10) . . . . ?
C5 C6 C61 C62 -104.6(11) . . . . ?
N1A C6A C61A O69A -158.9(8) . . . . ?
C5A C6A C61A O69A 23.2(15) . . . . ?
N1A C6A C61A N66A -42.8(12) . . . . ?
C5A C6A C61A N66A 139.4(11) . . . . ?
N1A C6A C61A C62A 80.4(11) . . . . ?
C5A C6A C61A C62A -97.5(13) . . . . ?
O69 C61 C62 C63 161.5(9) . . . . ?
N66 C61 C62 C63 49.9(12) . . . . ?
C6 C61 C62 C63 -73.9(11) . . . . ?
O69A C61A C62A C63A 163.1(9) . . . . ?
N66A C61A C62A C63A 50.2(10) . . . . ?
C6A C61A C62A C63A -73.7(10) . . . . ?
C61 C62 C63 C64 -57.1(13) . . . . ?
C61A C62A C63A C64A -59.6(11) . . . . ?
C62 C63 C64 C65 32.8(15) . . . . ?
C62A C63A C64A C65A 35.7(13) . . . . ?
C63 C64 C65 O65 -177.2(12) . . . . ?
C63 C64 C65 N66 -3.0(16) . . . . ?
C63A C64A C65A O65A 178.9(10) . . . . ?
C63A C64A C65A N66A -4.4(15) . . . . ?
N66 C67 C68 O69 -10.1(11) . . . . ?
C70 C67 C68 O69 -136.3(10) . . . . ?
C70A C67A C68A O69A -146.9(10) . . . . ?
N66A C67A C68A O69A -20.5(12) . . . . ?
N66 C67 C70 C71 126.3(11) . . . . ?
C68 C67 C70 C71 -116.4(12) . . . . ?
N66 C67 C70 C75 -52.1(15) . . . . ?
C68 C67 C70 C75 65.3(14) . . . . ?
N66A C67A C70A C75A -63.0(17) . . . . ?
C68A C67A C70A C75A 53.2(15) . . . . ?
N66A C67A C70A C71A 121.3(12) . . . . ?
C68A C67A C70A C71A -122.5(14) . . . . ?
C75 C70 C71 C72 -2.2(19) . . . . ?
C67 C70 C71 C72 179.4(13) . . . . ?
C75A C70A C71A C72A 0(2) . . . . ?
C67A C70A C71A C72A 176.1(14) . . . . ?
C70 C71 C72 C73 3(2) . . . . ?
C70A C71A C72A C73A 1(2) . . . . ?
C71 C72 C73 C74 -5(2) . . . . ?
C71A C72A C73A C74A -1(2) . . . . ?
C72 C73 C74 C75 6(2) . . . . ?
C72A C73A C74A C75A 0(2) . . . . ?
C73 C74 C75 C70 -6(2) . . . . ?
C71 C70 C75 C74 3.7(19) . . . . ?
C67 C70 C75 C74 -178.0(12) . . . . ?
C73A C74A C75A C70A 0(2) . . . . ?
C71A C70A C75A C74A -0.3(19) . . . . ?
C67A C70A C75A C74A -176.3(13) . . . . ?
C5 C6 N1 C2 1.5(14) . . . . ?
C61 C6 N1 C2 176.0(8) . . . . ?
C3 C2 N1 C6 -5.3(13) . . . . ?
C21 C2 N1 C6 177.9(8) . . . . ?
C5A C6A N1A C2A -1.8(15) . . . . ?
C61A C6A N1A C2A -179.7(9) . . . . ?
C3A C2A N1A C6A -2.1(15) . . . . ?
C21A C2A N1A C6A -179.8(9) . . . . ?
O25 C25 N26 C27 6.2(16) . . . . ?
C24 C25 N26 C27 -169.5(10) . . . . ?
O25 C25 N26 C21 169.0(10) . . . . ?
C24 C25 N26 C21 -6.7(17) . . . . ?
C30 C27 N26 C25 -87.5(12) . . . . ?
C28 C27 N26 C25 147.2(11) . . . . ?
C30 C27 N26 C21 107.3(10) . . . . ?
C28 C27 N26 C21 -18.0(10) . . . . ?
O29 C21 N26 C25 -130.8(11) . . . . ?
C2 C21 N26 C25 112.6(12) . . . . ?
C22 C21 N26 C25 -13.5(14) . . . . ?
O29 C21 N26 C27 34.0(10) . . . . ?
C2 C21 N26 C27 -82.7(10) . . . . ?
C22 C21 N26 C27 151.2(8) . . . . ?
O25A C25A N26A C27A 8.3(16) . . . . ?
C24A C25A N26A C27A -170.1(9) . . . . ?
O25A C25A N26A C21A -178.2(9) . . . . ?
C24A C25A N26A C21A 3.3(15) . . . . ?
C30A C27A N26A C25A -76.2(14) . . . . ?
C28A C27A N26A C25A 154.7(10) . . . . ?
C30A C27A N26A C21A 109.6(10) . . . . ?
C28A C27A N26A C21A -19.6(11) . . . . ?
C22A C21A N26A C25A -24.9(13) . . . . ?
O29A C21A N26A C25A -141.7(9) . . . . ?
C2A C21A N26A C25A 101.1(11) . . . . ?
C22A C21A N26A C27A 149.3(9) . . . . ?
O29A C21A N26A C27A 32.5(10) . . . . ?
C2A C21A N26A C27A -84.7(10) . . . . ?
O65 C65 N66 C61 172.0(10) . . . . ?
C64 C65 N66 C61 -2.5(16) . . . . ?
O65 C65 N66 C67 7.9(16) . . . . ?
C64 C65 N66 C67 -166.6(10) . . . . ?
O69 C61 N66 C65 -137.7(10) . . . . ?
C62 C61 N66 C65 -21.9(14) . . . . ?
C6 C61 N66 C65 102.1(10) . . . . ?
O69 C61 N66 C67 28.1(10) . . . . ?
C62 C61 N66 C67 143.9(9) . . . . ?
C6 C61 N66 C67 -92.2(10) . . . . ?
C70 C67 N66 C65 -80.6(13) . . . . ?
C68 C67 N66 C65 155.1(10) . . . . ?
C70 C67 N66 C61 113.3(10) . . . . ?
C68 C67 N66 C61 -11.0(11) . . . . ?
O65A C65A N66A C61A 171.7(9) . . . . ?
C64A C65A N66A C61A -4.8(15) . . . . ?
O65A C65A N66A C67A 13.0(15) . . . . ?
C64A C65A N66A C67A -163.6(9) . . . . ?
O69A C61A N66A C65A -134.3(10) . . . . ?
C6A C61A N66A C65A 104.7(12) . . . . ?
C62A C61A N66A C65A -18.9(13) . . . . ?
O69A C61A N66A C67A 26.6(11) . . . . ?
C6A C61A N66A C67A -94.4(9) . . . . ?
C62A C61A N66A C67A 142.0(8) . . . . ?
C70A C67A N66A C65A -76.3(14) . . . . ?
C68A C67A N66A C65A 158.1(10) . . . . ?
C70A C67A N66A C61A 121.7(11) . . . . ?
C68A C67A N66A C61A -3.8(11) . . . . ?
C27 C28 O29 C21 26.5(12) . . . . ?
N26 C21 O29 C28 -36.2(11) . . . . ?
C2 C21 O29 C28 79.1(10) . . . . ?
C22 C21 O29 C28 -153.0(10) . . . . ?
C22A C21A O29A C28A -148.5(11) . . . . ?
C2A C21A O29A C28A 83.3(12) . . . . ?
N26A C21A O29A C28A -32.1(11) . . . . ?
C27A C28A O29A C21A 21.9(13) . . . . ?
N66 C61 O69 C68 -34.0(10) . . . . ?
C62 C61 O69 C68 -151.2(9) . . . . ?
C6 C61 O69 C68 85.1(10) . . . . ?
C67 C68 O69 C61 28.7(11) . . . . ?
N66A C61A O69A C68A -39.0(12) . . . . ?
C6A C61A O69A C68A 81.6(12) . . . . ?
C62A C61A O69A C68A -156.0(10) . . . . ?
C67A C68A O69A C61A 38.3(13) . . . . ?

loop_
_cod_related_entry_id
_cod_related_entry_database
_cod_related_entry_code
1 ChemSpider 30653478
